data_4117725
loop_
_publ_author_name
'Allison L. Brazeau'
'Mikko M. H\"anninen'
'Heikki M. Tuononen'
'Nathan D. Jones'
'Paul J. Ragogna'

_publ_contact_author_address
;
Department of Chemistry, The University of Western Ontario, 
1151 Richmond St., London, Ontario, N6A 5B7, Canada
;
_publ_contact_author_email pragogna@uwo.ca
_publ_contact_author_fax 519-661-3022
_publ_contact_author_name 'Paul J. Ragogna'
_publ_contact_author_phone '519-661-2111 x 87048'
_publ_section_title
;
 Synthesis, Reactivity, and Computational Analysis of Halophosphines
 Supported by Dianionic Guanidinate Ligands
;
_journal_name_full 'Journal of the American Chemical Society'
_journal_page_first 5398
_journal_page_last 5414
_journal_paper_doi 10.1021/ja300587z
_journal_volume 134
_journal_year 2012
_chemical_formula_moiety 'C56 H66 N6 P2'
_chemical_formula_sum 'C56 H66 N6 P2'
_chemical_formula_weight 885.09
_chemical_name_systematic
; 
 ? 
;
_space_group_IT_number 14
_symmetry_cell_setting monoclinic
_symmetry_space_group_name_Hall '-P 2ybc'
_symmetry_space_group_name_H-M 'P 1 21/c 1'
_atom_sites_solution_hydrogens geom
_atom_sites_solution_primary direct
_atom_sites_solution_secondary difmap
_audit_creation_method SHELXL-97
_cell_angle_alpha 90.00
_cell_angle_beta 133.195(17)
_cell_angle_gamma 90.00
_cell_formula_units_Z 4
_cell_length_a 15.278(3)
_cell_length_b 21.301(4)
_cell_length_c 21.126(7)
_cell_measurement_reflns_used 8721
_cell_measurement_temperature 150(2)
_cell_measurement_theta_max 25.03
_cell_measurement_theta_min 1.00
_cell_volume 5012(3)
_computing_cell_refinement 'DENZO-SMN (Otwinowski & Minor, 1997)'
_computing_data_collection 'COLLECT (Nonius, 1997-2001)'
_computing_data_reduction DENZO-SMN
_computing_molecular_graphics 'SHELXL-97 (Sheldrick, 2008)'
_computing_publication_material 'SHELXTL/PC (Sheldrick, 2001)'
_computing_structure_refinement 'SHELXL-97 (Sheldrick, 2008)'
_computing_structure_solution 'SHELXS-97 (Sheldrick, 2008)'
_diffrn_ambient_temperature 150(2)
_diffrn_measured_fraction_theta_full 0.999
_diffrn_measured_fraction_theta_max 0.999
_diffrn_measurement_device_type 'Nonius Kappa-CCD'
_diffrn_measurement_method '\f scans, and \w scans'
_diffrn_radiation_monochromator graphite
_diffrn_radiation_source 'fine-focus sealed tube'
_diffrn_radiation_type MoK\a
_diffrn_radiation_wavelength 0.71073
_diffrn_reflns_av_R_equivalents 0.0609
_diffrn_reflns_av_sigmaI/netI 0.0824
_diffrn_reflns_limit_h_max 18
_diffrn_reflns_limit_h_min -18
_diffrn_reflns_limit_k_max 24
_diffrn_reflns_limit_k_min -25
_diffrn_reflns_limit_l_max 25
_diffrn_reflns_limit_l_min -25
_diffrn_reflns_number 16838
_diffrn_reflns_theta_full 25.03
_diffrn_reflns_theta_max 25.03
_diffrn_reflns_theta_min 1.63
_exptl_absorpt_coefficient_mu 0.130
_exptl_absorpt_correction_T_max 0.9897
_exptl_absorpt_correction_T_min 0.9846
_exptl_absorpt_correction_type multi-scan
_exptl_absorpt_process_details 'DENZO-SMN (Otwinowski & Minor, 1997)'
_exptl_crystal_colour colourless
_exptl_crystal_density_diffrn 1.173
_exptl_crystal_description block
_exptl_crystal_F_000 1896
_exptl_crystal_size_max 0.12
_exptl_crystal_size_mid 0.10
_exptl_crystal_size_min 0.08
_refine_diff_density_max 0.793
_refine_diff_density_min -0.745
_refine_diff_density_rms 0.246
_refine_ls_extinction_coef 0.033(2)
_refine_ls_extinction_expression Fc^*^=kFc[1+0.001xFc^2^\l^3^/sin(2\q)]^-1/4^
_refine_ls_extinction_method SHELXL
_refine_ls_goodness_of_fit_ref 1.105
_refine_ls_hydrogen_treatment constr
_refine_ls_matrix_type full
_refine_ls_number_parameters 592
_refine_ls_number_reflns 8847
_refine_ls_number_restraints 0
_refine_ls_restrained_S_all 1.105
_refine_ls_R_factor_all 0.1388
_refine_ls_R_factor_gt 0.0788
_refine_ls_shift/su_max 0.000
_refine_ls_shift/su_mean 0.000
_refine_ls_structure_factor_coef Fsqd
_refine_ls_weighting_details 'calc w=1/[\s^2^(Fo^2^)+(0.1281P)^2^+0.0000P] where P=(Fo^2^+2Fc^2^)/3'
_refine_ls_weighting_scheme calc
_refine_ls_wR_factor_gt 0.1766
_refine_ls_wR_factor_ref 0.2300
_reflns_number_gt 5401
_reflns_number_total 8847
_reflns_threshold_expression >2sigma(I)
_cod_data_source_file ja300587z_si_001_08.cif
_cod_data_source_block 9
_cod_original_cell_volume 5012(2)
_cod_original_sg_symbol_Hall -P2ybc
_cod_database_code 4117725

loop_
_symmetry_equiv_pos_as_xyz
'x, y, z'
'-x, y+1/2, -z+1/2'
'-x, -y, -z'
'x, -y-1/2, z-1/2'

loop_
_atom_site_label
_atom_site_type_symbol
_atom_site_fract_x
_atom_site_fract_y
_atom_site_fract_z
_atom_site_U_iso_or_equiv
_atom_site_adp_type
_atom_site_occupancy
_atom_site_symmetry_multiplicity
_atom_site_calc_flag
_atom_site_refinement_flags
P1 P 0.20924(9) -0.31233(4) 0.56372(6) 0.0338(3) Uani 1 1 d .
P2 P 0.27558(9) -0.22202(4) 0.55682(6) 0.0338(3) Uani 1 1 d .
N1 N 0.3491(3) -0.34664(13) 0.62766(18) 0.0314(7) Uani 1 1 d .
N2 N 0.4029(3) -0.25982(13) 0.59259(19) 0.0323(7) Uani 1 1 d .
N3 N 0.5507(3) -0.33252(14) 0.6856(2) 0.0404(8) Uani 1 1 d .
N4 N 0.1331(3) -0.32667(13) 0.45642(18) 0.0311(7) Uani 1 1 d .
N5 N 0.1693(3) -0.22246(12) 0.44510(19) 0.0320(7) Uani 1 1 d .
N6 N 0.0175(3) -0.28726(13) 0.31788(19) 0.0342(7) Uani 1 1 d .
C1 C 0.4421(3) -0.31671(16) 0.6390(2) 0.0320(9) Uani 1 1 d .
C2 C 0.3819(3) -0.38440(17) 0.6987(2) 0.0323(9) Uani 1 1 d .
C3 C 0.4094(3) -0.35484(18) 0.7697(2) 0.0361(9) Uani 1 1 d .
C4 C 0.4509(4) -0.3910(2) 0.8402(3) 0.0447(11) Uani 1 1 d .
H4A H 0.4715 -0.3708 0.8890 0.054 Uiso 1 1 calc R
C5 C 0.4632(4) -0.4554(2) 0.8418(3) 0.0505(12) Uani 1 1 d .
C20 C 0.3936(4) -0.28502(18) 0.7716(3) 0.0471(11) Uani 1 1 d .
H20C H 0.4114 -0.2629 0.7408 0.071 Uiso 1 1 calc R
H20B H 0.4485 -0.2706 0.8320 0.071 Uiso 1 1 calc R
H20A H 0.3106 -0.2763 0.7432 0.071 Uiso 1 1 calc R
C21 C 0.5173(6) -0.4934(2) 0.9219(3) 0.0826(19) Uani 1 1 d .
H21C H 0.5279 -0.4665 0.9644 0.124 Uiso 1 1 calc R
H21B H 0.5954 -0.5099 0.9472 0.124 Uiso 1 1 calc R
H21A H 0.4637 -0.5283 0.9059 0.124 Uiso 1 1 calc R
C8 C 0.4920(3) -0.22300(16) 0.6023(2) 0.0351(9) Uani 1 1 d .
C9 C 0.5071(3) -0.23516(17) 0.5452(2) 0.0374(9) Uani 1 1 d .
C10 C 0.5941(4) -0.1998(2) 0.5557(3) 0.0464(11) Uani 1 1 d .
H10A H 0.6058 -0.2072 0.5176 0.056 Uiso 1 1 calc R
C11 C 0.6631(4) -0.15457(19) 0.6197(3) 0.0476(11) Uani 1 1 d .
C12 C 0.6447(4) -0.14454(19) 0.6744(3) 0.0481(11) Uani 1 1 d .
H12A H 0.6914 -0.1134 0.7183 0.058 Uiso 1 1 calc R
C13 C 0.5608(3) -0.17806(17) 0.6682(3) 0.0398(10) Uani 1 1 d .
C23 C 0.4378(4) -0.28507(19) 0.4772(3) 0.0436(10) Uani 1 1 d .
H23C H 0.3583 -0.2893 0.4572 0.065 Uiso 1 1 calc R
H23B H 0.4809 -0.3251 0.5017 0.065 Uiso 1 1 calc R
H23A H 0.4290 -0.2736 0.4282 0.065 Uiso 1 1 calc R
C24 C 0.7589(4) -0.1191(2) 0.6316(3) 0.0668(15) Uani 1 1 d .
H24C H 0.7433 -0.0739 0.6270 0.100 Uiso 1 1 calc R
H24B H 0.7580 -0.1317 0.5865 0.100 Uiso 1 1 calc R
H24A H 0.8376 -0.1285 0.6889 0.100 Uiso 1 1 calc R
C25 C 0.5508(4) -0.16836(19) 0.7330(3) 0.0460(11) Uani 1 1 d .
H25C H 0.5605 -0.2087 0.7595 0.069 Uiso 1 1 calc R
H25B H 0.4717 -0.1508 0.7039 0.069 Uiso 1 1 calc R
H25A H 0.6135 -0.1393 0.7781 0.069 Uiso 1 1 calc R
C16 C 0.6644(4) -0.49589(19) 0.7462(3) 0.0522(12) Uani 1 1 d .
H16A H 0.6624 -0.5327 0.7200 0.063 Uiso 1 1 calc R
C17 C 0.7235(4) -0.4979(2) 0.8330(3) 0.0530(12) Uani 1 1 d .
C18 C 0.7321(4) -0.4424(2) 0.8714(3) 0.0502(12) Uani 1 1 d .
H18A H 0.7777 -0.4420 0.9320 0.060 Uiso 1 1 calc R
C19 C 0.6762(4) -0.38706(18) 0.8241(3) 0.0427(10) Uani 1 1 d .
C26 C 0.5539(4) -0.4413(2) 0.6045(3) 0.0549(12) Uani 1 1 d .
H26A H 0.5178 -0.4001 0.5786 0.082 Uiso 0.50 1 calc PR
H26B H 0.4921 -0.4739 0.5709 0.082 Uiso 0.50 1 calc PR
H26C H 0.6168 -0.4494 0.6042 0.082 Uiso 0.50 1 calc PR
H26D H 0.5666 -0.4821 0.5905 0.082 Uiso 0.50 1 calc PR
H26E H 0.5923 -0.4084 0.5982 0.082 Uiso 0.50 1 calc PR
H26F H 0.4677 -0.4329 0.5649 0.082 Uiso 0.50 1 calc PR
C27 C 0.7821(5) -0.5573(2) 0.8848(4) 0.0819(18) Uani 1 1 d .
H27A H 0.7568 -0.5925 0.8455 0.123 Uiso 1 1 calc R
H27B H 0.7583 -0.5654 0.9169 0.123 Uiso 1 1 calc R
H27C H 0.8696 -0.5527 0.9258 0.123 Uiso 1 1 calc R
C28 C 0.6944(4) -0.3270(2) 0.8689(3) 0.0537(12) Uani 1 1 d .
H28A H 0.7463 -0.3348 0.9312 0.081 Uiso 1 1 calc R
H28B H 0.6166 -0.3110 0.8449 0.081 Uiso 1 1 calc R
H28C H 0.7322 -0.2959 0.8599 0.081 Uiso 1 1 calc R
C29 C 0.1003(3) -0.27742(16) 0.3987(2) 0.0293(8) Uani 1 1 d .
C34 C 0.0581(3) -0.49111(17) 0.3739(2) 0.0376(10) Uani 1 1 d .
H34A H 0.0869 -0.5228 0.3606 0.045 Uiso 1 1 calc R
C33 C -0.0382(4) -0.50461(17) 0.3660(2) 0.0400(10) Uani 1 1 d .
C32 C -0.0806(4) -0.45698(18) 0.3834(2) 0.0408(10) Uani 1 1 d .
H32A H -0.1471 -0.4654 0.3773 0.049 Uiso 1 1 calc R
C49 C -0.0946(4) -0.56918(19) 0.3401(3) 0.0559(12) Uani 1 1 d .
H49C H -0.0565 -0.5961 0.3272 0.084 Uiso 1 1 calc R
H49B H -0.1806 -0.5658 0.2885 0.084 Uiso 1 1 calc R
H49A H -0.0830 -0.5875 0.3880 0.084 Uiso 1 1 calc R
C48 C -0.0852(4) -0.34692(19) 0.4228(3) 0.0462(11) Uani 1 1 d .
H48C H -0.1064 -0.3108 0.3859 0.069 Uiso 1 1 calc R
H48B H -0.0273 -0.3339 0.4838 0.069 Uiso 1 1 calc R
H48A H -0.1576 -0.3633 0.4075 0.069 Uiso 1 1 calc R
C36 C 0.1177(3) -0.16012(17) 0.4091(2) 0.0326(9) Uani 1 1 d .
C37 C 0.0413(3) -0.13534(17) 0.4168(2) 0.0361(10) Uani 1 1 d .
C38 C -0.0027(4) -0.07478(17) 0.3864(2) 0.0394(10) Uani 1 1 d .
H38A H -0.0578 -0.0582 0.3892 0.047 Uiso 1 1 calc R
C39 C 0.0312(4) -0.03804(17) 0.3525(2) 0.0401(10) Uani 1 1 d .
C40 C 0.1107(4) -0.06348(18) 0.3483(2) 0.0413(10) Uani 1 1 d .
H40A H 0.1355 -0.0386 0.3256 0.050 Uiso 1 1 calc R
C41 C 0.1554(3) -0.12428(17) 0.3762(2) 0.0358(9) Uani 1 1 d .
C51 C 0.0110(4) -0.17046(18) 0.4615(3) 0.0409(10) Uani 1 1 d .
H51C H -0.0055 -0.2145 0.4431 0.061 Uiso 1 1 calc R
H51B H -0.0600 -0.1516 0.4460 0.061 Uiso 1 1 calc R
H51A H 0.0789 -0.1681 0.5245 0.061 Uiso 1 1 calc R
C52 C -0.0144(4) 0.02824(19) 0.3235(3) 0.0551(12) Uani 1 1 d .
H52C H 0.0006 0.0433 0.2878 0.083 Uiso 1 1 calc R
H52B H 0.0273 0.0553 0.3745 0.083 Uiso 1 1 calc R
H52A H -0.1008 0.0291 0.2893 0.083 Uiso 1 1 calc R
C53 C 0.2451(4) -0.14827(19) 0.3737(3) 0.0468(11) Uani 1 1 d .
H53F H 0.2670 -0.1915 0.3953 0.070 Uiso 0.50 1 calc PR
H53E H 0.3170 -0.1218 0.4103 0.070 Uiso 0.50 1 calc PR
H53D H 0.2101 -0.1472 0.3138 0.070 Uiso 0.50 1 calc PR
H53C H 0.2624 -0.1155 0.3510 0.070 Uiso 0.50 1 calc PR
H53B H 0.2124 -0.1853 0.3360 0.070 Uiso 0.50 1 calc PR
H53A H 0.3193 -0.1598 0.4325 0.070 Uiso 0.50 1 calc PR
C42 C -0.0345(3) -0.24688(16) 0.2466(2) 0.0327(9) Uani 1 1 d .
C43 C -0.1374(3) -0.21172(18) 0.2110(2) 0.0374(10) Uani 1 1 d .
C44 C -0.1961(4) -0.17913(18) 0.1338(3) 0.0452(11) Uani 1 1 d .
H44A H -0.2632 -0.1537 0.1112 0.054 Uiso 1 1 calc R
C45 C -0.1608(4) -0.1823(2) 0.0890(3) 0.0492(11) Uani 1 1 d .
C46 C -0.0617(4) -0.21917(19) 0.1233(3) 0.0490(11) Uani 1 1 d .
H46A H -0.0368 -0.2224 0.0927 0.059 Uiso 1 1 calc R
C47 C 0.0021(3) -0.25155(18) 0.2012(2) 0.0381(9) Uani 1 1 d .
C54 C -0.1903(4) -0.21084(19) 0.2501(3) 0.0450(10) Uani 1 1 d .
H54A H -0.2775 -0.2163 0.2042 0.067 Uiso 1 1 calc R
H54B H -0.1723 -0.1706 0.2793 0.067 Uiso 1 1 calc R
H54C H -0.1557 -0.2450 0.2923 0.067 Uiso 1 1 calc R
C55 C -0.2318(5) -0.1482(3) 0.0029(3) 0.0758(16) Uani 1 1 d .
H55A H -0.2497 -0.1772 -0.0406 0.114 Uiso 1 1 calc R
H55B H -0.1844 -0.1129 0.0102 0.114 Uiso 1 1 calc R
H55C H -0.3070 -0.1324 -0.0162 0.114 Uiso 1 1 calc R
C56 C 0.1027(4) -0.29465(19) 0.2321(3) 0.0481(11) Uani 1 1 d .
H56A H 0.1221 -0.2881 0.1969 0.072 Uiso 1 1 calc R
H56B H 0.0780 -0.3383 0.2264 0.072 Uiso 1 1 calc R
H56C H 0.1736 -0.2857 0.2931 0.072 Uiso 1 1 calc R
C31 C -0.0302(3) -0.39739(17) 0.4093(2) 0.0359(9) Uani 1 1 d .
C6 C 0.4264(4) -0.48422(18) 0.7676(2) 0.0439(11) Uani 1 1 d .
H6A H 0.4307 -0.5287 0.7668 0.053 Uiso 1 1 calc R
C7 C 0.3835(3) -0.45035(18) 0.6949(2) 0.0356(9) Uani 1 1 d .
C22 C 0.3378(4) -0.48453(17) 0.6148(2) 0.0426(10) Uani 1 1 d .
H22F H 0.3110 -0.4540 0.5698 0.064 Uiso 0.50 1 calc PR
H22E H 0.2703 -0.5115 0.5935 0.064 Uiso 0.50 1 calc PR
H22D H 0.4023 -0.5104 0.6289 0.064 Uiso 0.50 1 calc PR
H22C H 0.3447 -0.5299 0.6250 0.064 Uiso 0.50 1 calc PR
H22B H 0.3855 -0.4724 0.6014 0.064 Uiso 0.50 1 calc PR
H22A H 0.2534 -0.4735 0.5659 0.064 Uiso 0.50 1 calc PR
C30 C 0.0703(3) -0.38623(16) 0.4205(2) 0.0345(9) Uani 1 1 d .
C50 C 0.2175(4) -0.41932(18) 0.4092(3) 0.0420(10) Uani 1 1 d .
H50F H 0.2352 -0.4569 0.3929 0.063 Uiso 0.50 1 calc PR
H50E H 0.2881 -0.4080 0.4694 0.063 Uiso 0.50 1 calc PR
H50D H 0.1970 -0.3845 0.3707 0.063 Uiso 0.50 1 calc PR
H50C H 0.2450 -0.3761 0.4291 0.063 Uiso 0.50 1 calc PR
H50B H 0.1921 -0.4250 0.3526 0.063 Uiso 0.50 1 calc PR
H50A H 0.2832 -0.4484 0.4513 0.063 Uiso 0.50 1 calc PR
C35 C 0.1134(3) -0.43240(17) 0.4010(2) 0.0345(9) Uani 1 1 d .
C15 C 0.6076(3) -0.44205(18) 0.6958(3) 0.0417(10) Uani 1 1 d .
C14 C 0.6068(3) -0.38840(17) 0.7344(3) 0.0392(10) Uani 1 1 d .

loop_
_atom_site_aniso_label
_atom_site_aniso_U_11
_atom_site_aniso_U_22
_atom_site_aniso_U_33
_atom_site_aniso_U_23
_atom_site_aniso_U_13
_atom_site_aniso_U_12
P1 0.0278(6) 0.0377(6) 0.0299(5) -0.0021(4) 0.0174(5) -0.0032(4)
P2 0.0267(6) 0.0313(6) 0.0313(6) -0.0022(4) 0.0151(5) -0.0013(4)
N1 0.0293(17) 0.0307(16) 0.0315(16) 0.0007(13) 0.0197(15) -0.0033(14)
N2 0.0251(17) 0.0283(16) 0.0327(17) 0.0007(13) 0.0156(14) -0.0034(13)
N3 0.0270(18) 0.0397(18) 0.0416(19) 0.0128(15) 0.0185(16) 0.0052(15)
N4 0.0264(17) 0.0302(16) 0.0291(16) -0.0018(13) 0.0161(14) -0.0067(13)
N5 0.0274(17) 0.0244(16) 0.0327(17) 0.0002(13) 0.0162(15) -0.0013(13)
N6 0.0291(17) 0.0334(17) 0.0278(17) 0.0018(13) 0.0147(15) -0.0016(13)
C1 0.031(2) 0.032(2) 0.0264(19) -0.0004(16) 0.0168(18) -0.0031(16)
C2 0.027(2) 0.037(2) 0.0279(19) 0.0023(16) 0.0167(17) -0.0036(16)
C3 0.033(2) 0.043(2) 0.034(2) -0.0027(18) 0.0232(19) -0.0060(18)
C4 0.042(3) 0.060(3) 0.034(2) -0.009(2) 0.027(2) -0.014(2)
C5 0.049(3) 0.060(3) 0.032(2) -0.002(2) 0.023(2) -0.020(2)
C20 0.044(3) 0.055(3) 0.037(2) -0.011(2) 0.025(2) -0.003(2)
C21 0.112(5) 0.076(4) 0.041(3) 0.003(2) 0.045(3) -0.027(3)
C8 0.025(2) 0.030(2) 0.039(2) 0.0063(17) 0.0172(19) 0.0000(16)
C9 0.028(2) 0.037(2) 0.036(2) 0.0110(17) 0.0172(19) 0.0028(17)
C10 0.033(2) 0.050(2) 0.050(3) 0.023(2) 0.026(2) 0.010(2)
C11 0.028(2) 0.036(2) 0.056(3) 0.014(2) 0.020(2) 0.0024(19)
C12 0.029(2) 0.034(2) 0.049(3) 0.0085(19) 0.015(2) -0.0002(18)
C13 0.027(2) 0.030(2) 0.043(2) 0.0080(17) 0.0162(19) 0.0031(17)
C23 0.039(2) 0.048(2) 0.039(2) 0.0076(19) 0.025(2) 0.0018(19)
C24 0.040(3) 0.057(3) 0.089(4) 0.022(3) 0.038(3) -0.002(2)
C25 0.035(2) 0.038(2) 0.041(2) -0.0060(19) 0.017(2) -0.0078(18)
C16 0.043(3) 0.037(2) 0.058(3) 0.011(2) 0.027(2) 0.001(2)
C17 0.042(3) 0.043(3) 0.053(3) 0.016(2) 0.024(2) 0.001(2)
C18 0.036(2) 0.056(3) 0.037(2) 0.011(2) 0.017(2) -0.006(2)
C19 0.032(2) 0.044(2) 0.044(2) 0.005(2) 0.023(2) -0.0047(19)
C26 0.049(3) 0.054(3) 0.057(3) 0.008(2) 0.035(2) 0.003(2)
C27 0.081(4) 0.050(3) 0.070(4) 0.028(3) 0.034(3) 0.011(3)
C28 0.040(3) 0.060(3) 0.050(3) 0.002(2) 0.026(2) -0.006(2)
C29 0.0253(19) 0.029(2) 0.032(2) -0.0013(16) 0.0192(18) -0.0010(16)
C34 0.035(2) 0.035(2) 0.032(2) -0.0036(17) 0.0187(19) -0.0042(18)
C33 0.039(2) 0.033(2) 0.031(2) -0.0034(17) 0.0172(19) -0.0096(18)
C32 0.034(2) 0.042(2) 0.042(2) -0.0017(19) 0.024(2) -0.0105(19)
C49 0.060(3) 0.043(2) 0.054(3) -0.008(2) 0.035(3) -0.020(2)
C48 0.035(2) 0.048(2) 0.053(3) -0.004(2) 0.029(2) -0.006(2)
C36 0.024(2) 0.030(2) 0.0284(19) -0.0015(16) 0.0122(17) -0.0013(16)
C37 0.029(2) 0.033(2) 0.030(2) -0.0003(16) 0.0140(18) -0.0009(17)
C38 0.037(2) 0.036(2) 0.037(2) 0.0005(17) 0.022(2) 0.0040(18)
C39 0.038(2) 0.032(2) 0.035(2) 0.0029(17) 0.019(2) 0.0029(18)
C40 0.038(2) 0.035(2) 0.038(2) 0.0057(18) 0.022(2) -0.0020(18)
C41 0.031(2) 0.032(2) 0.032(2) -0.0003(17) 0.0163(18) 0.0000(17)
C51 0.033(2) 0.042(2) 0.044(2) 0.0006(19) 0.025(2) 0.0025(18)
C52 0.061(3) 0.038(2) 0.059(3) 0.011(2) 0.038(3) 0.011(2)
C53 0.043(3) 0.045(2) 0.051(3) 0.008(2) 0.032(2) 0.001(2)
C42 0.025(2) 0.031(2) 0.0289(19) -0.0007(16) 0.0134(17) -0.0035(16)
C43 0.029(2) 0.038(2) 0.034(2) -0.0031(17) 0.0173(19) -0.0065(17)
C44 0.031(2) 0.047(2) 0.039(2) 0.0051(19) 0.017(2) 0.0023(19)
C45 0.040(3) 0.056(3) 0.042(2) 0.015(2) 0.024(2) 0.006(2)
C46 0.045(3) 0.057(3) 0.041(2) 0.008(2) 0.028(2) 0.001(2)
C47 0.032(2) 0.038(2) 0.037(2) 0.0014(18) 0.0216(19) -0.0027(18)
C54 0.036(2) 0.045(2) 0.044(2) -0.0020(19) 0.023(2) -0.0017(19)
C55 0.061(3) 0.103(4) 0.059(3) 0.039(3) 0.039(3) 0.025(3)
C56 0.044(3) 0.048(2) 0.048(3) 0.007(2) 0.030(2) 0.005(2)
C31 0.027(2) 0.038(2) 0.031(2) 0.0043(17) 0.0150(17) -0.0018(17)
C6 0.046(3) 0.036(2) 0.038(2) 0.0010(18) 0.024(2) -0.0129(19)
C7 0.028(2) 0.043(2) 0.034(2) -0.0006(17) 0.0205(18) -0.0081(17)
C22 0.049(3) 0.033(2) 0.039(2) -0.0009(17) 0.028(2) -0.0064(19)
C30 0.032(2) 0.029(2) 0.030(2) 0.0018(16) 0.0158(18) -0.0030(16)
C50 0.038(2) 0.041(2) 0.040(2) -0.0043(18) 0.024(2) -0.0063(19)
C35 0.033(2) 0.032(2) 0.0279(19) 0.0011(16) 0.0163(18) -0.0022(17)
C15 0.030(2) 0.043(2) 0.043(2) 0.0078(19) 0.021(2) 0.0015(18)
C14 0.029(2) 0.037(2) 0.044(2) 0.0090(18) 0.0213(19) 0.0003(17)

loop_
_atom_type_symbol
_atom_type_description
_atom_type_scat_dispersion_real
_atom_type_scat_dispersion_imag
_atom_type_scat_source
C C 0.0033 0.0016 'International Tables Vol C Tables 4.2.6.8 and 6.1.1.4'
H H 0.0000 0.0000 'International Tables Vol C Tables 4.2.6.8 and 6.1.1.4'
N N 0.0061 0.0033 'International Tables Vol C Tables 4.2.6.8 and 6.1.1.4'
P P 0.1023 0.0942 'International Tables Vol C Tables 4.2.6.8 and 6.1.1.4'

loop_
_geom_angle_atom_site_label_1
_geom_angle_atom_site_label_2
_geom_angle_atom_site_label_3
_geom_angle
N1 P1 N4 108.28(15)
N1 P1 P2 92.40(11)
N4 P1 P2 89.70(10)
N5 P2 N2 108.67(15)
N5 P2 P1 92.33(10)
N2 P2 P1 89.74(10)
C1 N1 C2 118.4(3)
C1 N1 P1 120.1(2)
C2 N1 P1 114.1(2)
C1 N2 C8 117.0(3)
C1 N2 P2 121.3(2)
C8 N2 P2 118.3(2)
C1 N3 C14 127.5(3)
C29 N4 C30 118.6(3)
C29 N4 P1 121.6(2)
C30 N4 P1 116.9(2)
C29 N5 C36 120.4(3)
C29 N5 P2 120.5(2)
C36 N5 P2 112.0(2)
C29 N6 C42 130.5(3)
N3 C1 N2 118.5(3)
N3 C1 N1 129.8(3)
N2 C1 N1 111.7(3)
C3 C2 C7 120.4(3)
C3 C2 N1 119.7(3)
C7 C2 N1 119.9(3)
C4 C3 C2 118.9(3)
C4 C3 C20 118.8(3)
C2 C3 C20 122.3(3)
C5 C4 C3 122.1(4)
C5 C4 H4A 119.0
C3 C4 H4A 119.0
C4 C5 C6 117.9(4)
C4 C5 C21 121.3(4)
C6 C5 C21 120.8(4)
C3 C20 H20C 109.5
C3 C20 H20B 109.5
H20C C20 H20B 109.5
C3 C20 H20A 109.5
H20C C20 H20A 109.5
H20B C20 H20A 109.5
C5 C21 H21C 109.5
C5 C21 H21B 109.5
H21C C21 H21B 109.5
C5 C21 H21A 109.5
H21C C21 H21A 109.5
H21B C21 H21A 109.5
C9 C8 C13 122.0(4)
C9 C8 N2 117.9(3)
C13 C8 N2 120.1(4)
C8 C9 C10 117.4(4)
C8 C9 C23 122.3(3)
C10 C9 C23 120.2(4)
C11 C10 C9 122.2(4)
C11 C10 H10A 118.9
C9 C10 H10A 118.9
C12 C11 C10 118.0(4)
C12 C11 C24 120.9(4)
C10 C11 C24 121.1(5)
C11 C12 C13 122.9(4)
C11 C12 H12A 118.6
C13 C12 H12A 118.6
C12 C13 C8 117.5(4)
C12 C13 C25 120.5(4)
C8 C13 C25 121.9(4)
C9 C23 H23C 109.5
C9 C23 H23B 109.5
H23C C23 H23B 109.5
C9 C23 H23A 109.5
H23C C23 H23A 109.5
H23B C23 H23A 109.5
C11 C24 H24C 109.5
C11 C24 H24B 109.5
H24C C24 H24B 109.5
C11 C24 H24A 109.5
H24C C24 H24A 109.5
H24B C24 H24A 109.5
C13 C25 H25C 109.5
C13 C25 H25B 109.5
H25C C25 H25B 109.5
C13 C25 H25A 109.5
H25C C25 H25A 109.5
H25B C25 H25A 109.5
C17 C16 C15 122.7(4)
C17 C16 H16A 118.6
C15 C16 H16A 118.6
C16 C17 C18 117.6(4)
C16 C17 C27 121.0(4)
C18 C17 C27 121.4(4)
C17 C18 C19 122.3(4)
C17 C18 H18A 118.9
C19 C18 H18A 118.9
C18 C19 C14 118.4(4)
C18 C19 C28 120.7(4)
C14 C19 C28 120.8(4)
C15 C26 H26A 109.5
C15 C26 H26B 109.5
H26A C26 H26B 109.5
C15 C26 H26C 109.5
H26A C26 H26C 109.5
H26B C26 H26C 109.5
C15 C26 H26D 109.5
H26A C26 H26D 141.1
H26B C26 H26D 56.3
H26C C26 H26D 56.3
C15 C26 H26E 109.5
H26A C26 H26E 56.3
H26B C26 H26E 141.1
H26C C26 H26E 56.3
H26D C26 H26E 109.5
C15 C26 H26F 109.5
H26A C26 H26F 56.3
H26B C26 H26F 56.3
H26C C26 H26F 141.1
H26D C26 H26F 109.5
H26E C26 H26F 109.5
C17 C27 H27A 109.5
C17 C27 H27B 109.5
H27A C27 H27B 109.5
C17 C27 H27C 109.5
H27A C27 H27C 109.5
H27B C27 H27C 109.5
C19 C28 H28A 109.5
C19 C28 H28B 109.5
H28A C28 H28B 109.5
C19 C28 H28C 109.5
H28A C28 H28C 109.5
H28B C28 H28C 109.5
N6 C29 N4 118.5(3)
N6 C29 N5 130.6(3)
N4 C29 N5 110.9(3)
C33 C34 C35 122.0(4)
C33 C34 H34A 119.0
C35 C34 H34A 119.0
C32 C33 C34 117.7(3)
C32 C33 C49 120.6(4)
C34 C33 C49 121.7(4)
C33 C32 C31 122.8(4)
C33 C32 H32A 118.6
C31 C32 H32A 118.6
C33 C49 H49C 109.5
C33 C49 H49B 109.5
H49C C49 H49B 109.5
C33 C49 H49A 109.5
H49C C49 H49A 109.5
H49B C49 H49A 109.5
C31 C48 H48C 109.5
C31 C48 H48B 109.5
H48C C48 H48B 109.5
C31 C48 H48A 109.5
H48C C48 H48A 109.5
H48B C48 H48A 109.5
C37 C36 C41 121.2(3)
C37 C36 N5 118.7(3)
C41 C36 N5 119.8(3)
C36 C37 C38 118.5(4)
C36 C37 C51 122.0(3)
C38 C37 C51 119.5(4)
C39 C38 C37 122.1(4)
C39 C38 H38A 119.0
C37 C38 H38A 119.0
C38 C39 C40 117.9(4)
C38 C39 C52 120.6(4)
C40 C39 C52 121.5(4)
C39 C40 C41 122.3(4)
C39 C40 H40A 118.9
C41 C40 H40A 118.9
C40 C41 C36 118.0(4)
C40 C41 C53 119.9(4)
C36 C41 C53 122.1(3)
C37 C51 H51C 109.5
C37 C51 H51B 109.5
H51C C51 H51B 109.5
C37 C51 H51A 109.5
H51C C51 H51A 109.5
H51B C51 H51A 109.5
C39 C52 H52C 109.5
C39 C52 H52B 109.5
H52C C52 H52B 109.5
C39 C52 H52A 109.5
H52C C52 H52A 109.5
H52B C52 H52A 109.5
C41 C53 H53F 109.5
C41 C53 H53E 109.5
H53F C53 H53E 109.5
C41 C53 H53D 109.5
H53F C53 H53D 109.5
H53E C53 H53D 109.5
C41 C53 H53C 109.5
H53F C53 H53C 141.1
H53E C53 H53C 56.3
H53D C53 H53C 56.3
C41 C53 H53B 109.5
H53F C53 H53B 56.3
H53E C53 H53B 141.1
H53D C53 H53B 56.3
H53C C53 H53B 109.5
C41 C53 H53A 109.5
H53F C53 H53A 56.3
H53E C53 H53A 56.3
H53D C53 H53A 141.1
H53C C53 H53A 109.5
H53B C53 H53A 109.5
C47 C42 C43 119.6(3)
C47 C42 N6 119.2(3)
C43 C42 N6 120.0(3)
C44 C43 C42 118.6(4)
C44 C43 C54 118.7(4)
C42 C43 C54 122.6(3)
C45 C44 C43 122.7(4)
C45 C44 H44A 118.6
C43 C44 H44A 118.6
C44 C45 C46 118.0(4)
C44 C45 C55 120.4(4)
C46 C45 C55 121.6(4)
C45 C46 C47 121.9(4)
C45 C46 H46A 119.1
C47 C46 H46A 119.1
C46 C47 C42 119.2(4)
C46 C47 C56 119.8(4)
C42 C47 C56 120.9(3)
C43 C54 H54A 109.5
C43 C54 H54B 109.5
H54A C54 H54B 109.5
C43 C54 H54C 109.5
H54A C54 H54C 109.5
H54B C54 H54C 109.5
C45 C55 H55A 109.5
C45 C55 H55B 109.5
H55A C55 H55B 109.5
C45 C55 H55C 109.5
H55A C55 H55C 109.5
H55B C55 H55C 109.5
C47 C56 H56A 109.5
C47 C56 H56B 109.5
H56A C56 H56B 109.5
C47 C56 H56C 109.5
H56A C56 H56C 109.5
H56B C56 H56C 109.5
C32 C31 C30 117.9(4)
C32 C31 C48 119.8(4)
C30 C31 C48 122.3(3)
C7 C6 C5 122.4(4)
C7 C6 H6A 118.8
C5 C6 H6A 118.8
C6 C7 C2 117.9(3)
C6 C7 C22 119.8(3)
C2 C7 C22 122.3(3)
C7 C22 H22F 109.5
C7 C22 H22E 109.5
H22F C22 H22E 109.5
C7 C22 H22D 109.5
H22F C22 H22D 109.5
H22E C22 H22D 109.5
C7 C22 H22C 109.5
H22F C22 H22C 141.1
H22E C22 H22C 56.3
H22D C22 H22C 56.3
C7 C22 H22B 109.5
H22F C22 H22B 56.3
H22E C22 H22B 141.1
H22D C22 H22B 56.3
H22C C22 H22B 109.5
C7 C22 H22A 109.5
H22F C22 H22A 56.3
H22E C22 H22A 56.3
H22D C22 H22A 141.1
H22C C22 H22A 109.5
H22B C22 H22A 109.5
C35 C30 C31 121.0(3)
C35 C30 N4 119.6(3)
C31 C30 N4 119.4(3)
C35 C50 H50F 109.5
C35 C50 H50E 109.5
H50F C50 H50E 109.5
C35 C50 H50D 109.5
H50F C50 H50D 109.5
H50E C50 H50D 109.5
C35 C50 H50C 109.5
H50F C50 H50C 141.1
H50E C50 H50C 56.3
H50D C50 H50C 56.3
C35 C50 H50B 109.5
H50F C50 H50B 56.3
H50E C50 H50B 141.1
H50D C50 H50B 56.3
H50C C50 H50B 109.5
C35 C50 H50A 109.5
H50F C50 H50A 56.3
H50E C50 H50A 56.3
H50D C50 H50A 141.1
H50C C50 H50A 109.5
H50B C50 H50A 109.5
C30 C35 C34 118.5(4)
C30 C35 C50 120.8(3)
C34 C35 C50 120.7(3)
C16 C15 C14 118.2(4)
C16 C15 C26 120.1(4)
C14 C15 C26 121.6(4)
C19 C14 C15 120.1(3)
C19 C14 N3 119.2(4)
C15 C14 N3 120.1(4)

loop_
_geom_bond_atom_site_label_1
_geom_bond_atom_site_label_2
_geom_bond_distance
P1 N1 1.725(3)
P1 N4 1.725(3)
P1 P2 2.2251(14)
P2 N5 1.721(3)
P2 N2 1.729(3)
N1 C1 1.419(5)
N1 C2 1.456(4)
N2 C1 1.409(4)
N2 C8 1.459(5)
N3 C1 1.265(5)
N3 C14 1.416(5)
N4 C29 1.415(4)
N4 C30 1.452(4)
N5 C29 1.424(4)
N5 C36 1.464(4)
N6 C29 1.266(4)
N6 C42 1.415(5)
C2 C3 1.400(5)
C2 C7 1.408(5)
C3 C4 1.387(5)
C3 C20 1.512(5)
C4 C5 1.382(6)
C4 H4A 0.9500
C5 C6 1.393(6)
C5 C21 1.512(6)
C20 H20C 0.9800
C20 H20B 0.9800
C20 H20A 0.9800
C21 H21C 0.9800
C21 H21B 0.9800
C21 H21A 0.9800
C8 C9 1.398(6)
C8 C13 1.398(5)
C9 C10 1.406(6)
C9 C23 1.494(5)
C10 C11 1.384(6)
C10 H10A 0.9500
C11 C12 1.381(6)
C11 C24 1.507(6)
C12 C13 1.392(6)
C12 H12A 0.9500
C13 C25 1.493(6)
C23 H23C 0.9800
C23 H23B 0.9800
C23 H23A 0.9800
C24 H24C 0.9800
C24 H24B 0.9800
C24 H24A 0.9800
C25 H25C 0.9800
C25 H25B 0.9800
C25 H25A 0.9800
C16 C17 1.383(6)
C16 C15 1.392(5)
C16 H16A 0.9500
C17 C18 1.389(6)
C17 C27 1.502(6)
C18 C19 1.396(6)
C18 H18A 0.9500
C19 C14 1.403(5)
C19 C28 1.500(6)
C26 C15 1.492(6)
C26 H26A 0.9800
C26 H26B 0.9800
C26 H26C 0.9800
C26 H26D 0.9800
C26 H26E 0.9800
C26 H26F 0.9800
C27 H27A 0.9800
C27 H27B 0.9800
C27 H27C 0.9800
C28 H28A 0.9800
C28 H28B 0.9800
C28 H28C 0.9800
C34 C33 1.391(6)
C34 C35 1.394(5)
C34 H34A 0.9500
C33 C32 1.382(6)
C33 C49 1.513(5)
C32 C31 1.388(5)
C32 H32A 0.9500
C49 H49C 0.9800
C49 H49B 0.9800
C49 H49A 0.9800
C48 C31 1.507(5)
C48 H48C 0.9800
C48 H48B 0.9800
C48 H48A 0.9800
C36 C37 1.390(5)
C36 C41 1.394(5)
C37 C38 1.392(5)
C37 C51 1.504(5)
C38 C39 1.381(6)
C38 H38A 0.9500
C39 C40 1.386(6)
C39 C52 1.507(5)
C40 C41 1.393(5)
C40 H40A 0.9500
C41 C53 1.497(6)
C51 H51C 0.9800
C51 H51B 0.9800
C51 H51A 0.9800
C52 H52C 0.9800
C52 H52B 0.9800
C52 H52A 0.9800
C53 H53F 0.9800
C53 H53E 0.9800
C53 H53D 0.9800
C53 H53C 0.9800
C53 H53B 0.9800
C53 H53A 0.9800
C42 C47 1.406(5)
C42 C43 1.407(5)
C43 C44 1.394(5)
C43 C54 1.499(6)
C44 C45 1.375(6)
C44 H44A 0.9500
C45 C46 1.391(6)
C45 C55 1.520(6)
C46 C47 1.392(5)
C46 H46A 0.9500
C47 C56 1.503(6)
C54 H54A 0.9800
C54 H54B 0.9800
C54 H54C 0.9800
C55 H55A 0.9800
C55 H55B 0.9800
C55 H55C 0.9800
C56 H56A 0.9800
C56 H56B 0.9800
C56 H56C 0.9800
C31 C30 1.405(5)
C6 C7 1.391(5)
C6 H6A 0.9500
C7 C22 1.504(5)
C22 H22F 0.9800
C22 H22E 0.9800
C22 H22D 0.9800
C22 H22C 0.9800
C22 H22B 0.9800
C22 H22A 0.9800
C30 C35 1.393(5)
C50 C35 1.502(6)
C50 H50F 0.9800
C50 H50E 0.9800
C50 H50D 0.9800
C50 H50C 0.9800
C50 H50B 0.9800
C50 H50A 0.9800
C15 C14 1.409(6)

loop_
_geom_torsion_atom_site_label_1
_geom_torsion_atom_site_label_2
_geom_torsion_atom_site_label_3
_geom_torsion_atom_site_label_4
_geom_torsion
N1 P1 P2 N5 124.85(14)
N4 P1 P2 N5 16.57(15)
N1 P1 P2 N2 16.18(14)
N4 P1 P2 N2 -92.11(15)
N4 P1 N1 C1 78.8(3)
P2 P1 N1 C1 -11.7(3)
N4 P1 N1 C2 -131.6(2)
P2 P1 N1 C2 138.0(2)
N5 P2 N2 C1 -114.5(3)
P1 P2 N2 C1 -22.2(3)
N5 P2 N2 C8 87.1(3)
P1 P2 N2 C8 179.5(3)
N1 P1 N4 C29 -115.1(3)
P2 P1 N4 C29 -22.7(3)
N1 P1 N4 C30 84.5(3)
P2 P1 N4 C30 176.9(3)
N2 P2 N5 C29 78.5(3)
P1 P2 N5 C29 -12.0(3)
N2 P2 N5 C36 -130.8(2)
P1 P2 N5 C36 138.7(2)
C14 N3 C1 N2 -177.4(4)
C14 N3 C1 N1 5.8(7)
C8 N2 C1 N3 -0.2(5)
P2 N2 C1 N3 -158.8(3)
C8 N2 C1 N1 177.2(3)
P2 N2 C1 N1 18.6(4)
C2 N1 C1 N3 28.2(5)
P1 N1 C1 N3 176.6(3)
C2 N1 C1 N2 -148.8(3)
P1 N1 C1 N2 -0.5(4)
C1 N1 C2 C3 78.6(4)
P1 N1 C2 C3 -71.5(4)
C1 N1 C2 C7 -102.5(4)
P1 N1 C2 C7 107.3(3)
C7 C2 C3 C4 6.9(6)
N1 C2 C3 C4 -174.2(3)
C7 C2 C3 C20 -172.0(4)
N1 C2 C3 C20 6.8(6)
C2 C3 C4 C5 -1.5(6)
C20 C3 C4 C5 177.4(4)
C3 C4 C5 C6 -3.3(7)
C3 C4 C5 C21 175.3(4)
C1 N2 C8 C9 89.0(4)
P2 N2 C8 C9 -111.7(3)
C1 N2 C8 C13 -89.8(4)
P2 N2 C8 C13 69.5(4)
C13 C8 C9 C10 -0.7(5)
N2 C8 C9 C10 -179.4(3)
C13 C8 C9 C23 177.2(3)
N2 C8 C9 C23 -1.6(5)
C8 C9 C10 C11 0.1(6)
C23 C9 C10 C11 -177.8(4)
C9 C10 C11 C12 0.1(6)
C9 C10 C11 C24 177.7(4)
C10 C11 C12 C13 0.3(6)
C24 C11 C12 C13 -177.2(4)
C11 C12 C13 C8 -0.9(6)
C11 C12 C13 C25 175.7(4)
C9 C8 C13 C12 1.0(5)
N2 C8 C13 C12 179.8(3)
C9 C8 C13 C25 -175.5(4)
N2 C8 C13 C25 3.2(5)
C15 C16 C17 C18 -4.3(7)
C15 C16 C17 C27 179.1(5)
C16 C17 C18 C19 4.9(7)
C27 C17 C18 C19 -178.6(5)
C17 C18 C19 C14 1.5(6)
C17 C18 C19 C28 -175.9(4)
C42 N6 C29 N4 178.5(3)
C42 N6 C29 N5 -0.2(7)
C30 N4 C29 N6 -0.1(5)
P1 N4 C29 N6 -160.2(3)
C30 N4 C29 N5 178.9(3)
P1 N4 C29 N5 18.8(4)
C36 N5 C29 N6 30.3(6)
P2 N5 C29 N6 178.6(3)
C36 N5 C29 N4 -148.5(3)
P2 N5 C29 N4 -0.2(4)
C35 C34 C33 C32 1.9(6)
C35 C34 C33 C49 -177.5(4)
C34 C33 C32 C31 -1.0(6)
C49 C33 C32 C31 178.4(4)
C29 N5 C36 C37 79.7(4)
P2 N5 C36 C37 -71.1(4)
C29 N5 C36 C41 -107.0(4)
P2 N5 C36 C41 102.2(3)
C41 C36 C37 C38 3.6(5)
N5 C36 C37 C38 176.8(3)
C41 C36 C37 C51 -172.8(3)
N5 C36 C37 C51 0.4(5)
C36 C37 C38 C39 -2.8(6)
C51 C37 C38 C39 173.7(3)
C37 C38 C39 C40 0.7(6)
C37 C38 C39 C52 -177.5(4)
C38 C39 C40 C41 0.7(6)
C52 C39 C40 C41 178.9(4)
C39 C40 C41 C36 0.2(6)
C39 C40 C41 C53 -177.3(4)
C37 C36 C41 C40 -2.3(5)
N5 C36 C41 C40 -175.4(3)
C37 C36 C41 C53 175.1(3)
N5 C36 C41 C53 2.0(5)
C29 N6 C42 C47 100.2(5)
C29 N6 C42 C43 -92.4(5)
C47 C42 C43 C44 -4.0(5)
N6 C42 C43 C44 -171.3(3)
C47 C42 C43 C54 172.5(3)
N6 C42 C43 C54 5.2(5)
C42 C43 C44 C45 3.1(6)
C54 C43 C44 C45 -173.6(4)
C43 C44 C45 C46 -0.6(6)
C43 C44 C45 C55 177.1(4)
C44 C45 C46 C47 -1.0(6)
C55 C45 C46 C47 -178.6(4)
C45 C46 C47 C42 0.0(6)
C45 C46 C47 C56 175.4(4)
C43 C42 C47 C46 2.5(6)
N6 C42 C47 C46 170.0(3)
C43 C42 C47 C56 -172.8(3)
N6 C42 C47 C56 -5.4(6)
C33 C32 C31 C30 -1.8(6)
C33 C32 C31 C48 177.0(4)
C4 C5 C6 C7 3.0(7)
C21 C5 C6 C7 -175.7(4)
C5 C6 C7 C2 2.2(6)
C5 C6 C7 C22 -176.1(4)
C3 C2 C7 C6 -7.2(6)
N1 C2 C7 C6 173.9(3)
C3 C2 C7 C22 171.0(4)
N1 C2 C7 C22 -7.8(6)
C32 C31 C30 C35 3.8(5)
C48 C31 C30 C35 -174.9(3)
C32 C31 C30 N4 -173.5(3)
C48 C31 C30 N4 7.8(5)
C29 N4 C30 C35 89.4(4)
P1 N4 C30 C35 -109.6(3)
C29 N4 C30 C31 -93.3(4)
P1 N4 C30 C31 67.7(4)
C31 C30 C35 C34 -2.9(5)
N4 C30 C35 C34 174.3(3)
C31 C30 C35 C50 177.3(3)
N4 C30 C35 C50 -5.5(5)
C33 C34 C35 C30 0.0(5)
C33 C34 C35 C50 179.8(4)
C17 C16 C15 C14 -2.5(6)
C17 C16 C15 C26 175.0(4)
C18 C19 C14 C15 -8.5(6)
C28 C19 C14 C15 168.8(4)
C18 C19 C14 N3 -179.1(4)
C28 C19 C14 N3 -1.8(6)
C16 C15 C14 C19 9.0(6)
C26 C15 C14 C19 -168.5(4)
C16 C15 C14 N3 179.6(4)
C26 C15 C14 N3 2.1(6)
C1 N3 C14 C19 -100.4(5)
C1 N3 C14 C15 89.0(5)
